data_7063974
loop_
_publ_author_name
'Enamullah, Mohammed'
'Haque, Imdadul'
'Abdullah, Galib'
'Sourav, Fahad Hossain'
'Jhumur, Nisat Taslum'
'Islam, Mohammad Khairul'
'Haj Hassani Sohi, Takin'
'Ferber, Peter'
'Janiak, Christoph'

_publ_section_title
;
 Dinuclear vs. mononuclear copper(ii) complexes with
 nitrophenylimino-benzylal- vs. -naphthylal-based Schiff base ligands
;
_journal_issue 39
_journal_name_full 'New Journal of Chemistry'
_journal_page_first 17106
_journal_page_last 17123
_journal_paper_doi 10.1039/D5NJ02584B
_journal_volume 49
_journal_year 2025
_chemical_formula_moiety 'C18 H14 N2 O3'
_chemical_formula_sum 'C18 H14 N2 O3'
_chemical_formula_weight 306.31
_chemical_name_systematic
;
1-((Z)-(4-methyl-2-nitro-phenylimino)methyl)naphthalen-2-ol
;
_space_group_crystal_system monoclinic
_space_group_IT_number 14
_space_group_name_Hall '-P 2yn'
_space_group_name_H-M_alt 'P 1 21/n 1'
_atom_sites_solution_hydrogens difmap
_atom_sites_solution_primary dual
_audit_creation_date 2023-06-05
_audit_creation_method
;
Olex2 1.5
(compiled 2023.03.06 svn.rbb2c1857 for OlexSys, GUI svn.r6748)
;
_audit_update_record
;
2025-06-12 deposited with the CCDC.	2025-08-25 downloaded from the CCDC.
;
_cell_angle_alpha 90
_cell_angle_beta 101.446(3)
_cell_angle_gamma 90
_cell_formula_units_Z 4
_cell_length_a 6.8594(2)
_cell_length_b 13.1050(4)
_cell_length_c 16.0708(5)
_cell_measurement_reflns_used 4335
_cell_measurement_temperature 199.98(10)
_cell_measurement_theta_max 75.9500
_cell_measurement_theta_min 4.3590
_cell_volume 1415.91(8)
_computing_cell_refinement 'CrysAlisPro 1.171.40.84a (Rigaku OD, 2020)'
_computing_data_collection 'CrysAlisPro 1.171.40.84a (Rigaku OD, 2020)'
_computing_data_reduction 'CrysAlisPro 1.171.40.84a (Rigaku OD, 2020)'
_computing_molecular_graphics 'Olex2 1.5 (Dolomanov et al., 2009)'
_computing_publication_material 'Olex2 1.5 (Dolomanov et al., 2009)'
_computing_structure_refinement 'XL  (Sheldrick, 2008)'
_computing_structure_solution 'SHELXT 2014/5 (Sheldrick, 2014)'
_diffrn_ambient_environment N~2~
_diffrn_ambient_temperature 199.98(10)
_diffrn_detector 'Hybrid Pixel Array Detector'
_diffrn_detector_area_resol_mean 10.0000
_diffrn_detector_type HyPix
_diffrn_measured_fraction_theta_full 0.998
_diffrn_measured_fraction_theta_max 0.958
_diffrn_measurement_details
;
List of Runs (angles in degrees, time in seconds):

  # Type    Start    End  Width  t~exp~   \w     \q     \k     \f   Frames
#--------------------------------------------------------------------------
  1  \w    -79.00 -48.00   0.50    1.00    --  -49.60 -52.00 152.00   62
  2  \w    -18.00   8.00   0.50    1.00    --   49.60 -52.00 152.00   52
  3  \w     56.00  81.00   0.50    1.00    --   49.60  52.00 -62.00   50
  4  \w    -56.00 -17.00   0.50    4.00    --  -84.25  52.00 -62.00   78
  5  \w   -148.00-123.00   0.50    4.00    --  -84.25 -52.00 152.00   50
  6  \w    136.00 173.00   0.50    4.00    --  105.75  52.00 -62.00   74
  7  \w     96.00 128.00   0.50    4.00    --  105.75  52.00 -62.00   64
  8  \w    -96.00 -43.00   0.50    1.00    --  -49.60   0.00   0.00  106
  9  \w    -12.00  13.00   0.50    1.00    --  -49.60  52.00 -62.00   50
 10  \w    -55.00 -28.00   0.50    1.00    --  -49.60  52.00 -62.00   54
 11  \w    -97.00 -45.00   0.50    1.00    --  -49.60   0.00 -90.00  104
 12  \w    -11.00  19.00   0.50    1.00    --   49.60 -19.00 -90.00   60
 13  \w    -48.00 -23.00   0.50    4.00    --  -84.25  38.00 150.00   50
 14  \w    -48.00 -18.00   0.50    4.00    --  -84.25  38.00  60.00   60
 15  \w   -132.00 -78.00   0.50    4.00    --  -84.25   0.00  30.00  108
 16  \w    -46.00 -16.00   0.50    4.00    --  -84.25  38.00  90.00   60
 17  \w    -69.00 -37.00   0.50    4.00    --  -84.25  57.00-180.00   64
 18  \w    -43.00 -18.00   0.50    4.00    --  -84.25  38.00 120.00   50
 19  \w     35.00  60.00   0.50    4.00    --  105.75 -57.00 120.00   50
 20  \w     34.00  59.00   0.50    4.00    --  105.75 -57.00  90.00   50
 21  \w     58.00 105.00   0.50    4.00    --  105.75   0.00 -90.00   94
 22  \w     34.00  59.00   0.50    4.00    --  105.75 -57.00 150.00   50
 23  \w     57.00 107.00   0.50    4.00    --  105.75   0.00 -30.00  100
 24  \w     34.00  59.00   0.50    4.00    --  105.75 -57.00  60.00   50
 25  \w     53.00  87.00   0.50    4.00    --  105.75 -77.00  60.00   68
 26  \w     34.00  60.00   0.50    4.00    --  105.75 -57.00-120.00   52
 27  \w     51.00  93.00   0.50    4.00    --  105.75 -77.00  90.00   84
 28  \w     34.00  60.00   0.50    4.00    --  105.75 -57.00  30.00   52
 29  \w     58.00 103.00   0.50    4.00    --  105.75   0.00-150.00   90
 30  \w     40.00 103.00   0.50    4.00    --  105.75 -99.00  30.00  126
 31  \w     34.00  61.00   0.50    4.00    --  105.75 -57.00 -60.00   54
 32  \w     61.00  86.00   0.50    4.00    --  105.75   0.00 150.00   50
 33  \w     34.00  61.00   0.50    4.00    --  105.75 -57.00 -30.00   54
;
_diffrn_measurement_device 'four-circle diffractometer'
_diffrn_measurement_device_type 'XtaLAB Synergy, Dualflex, HyPix'
_diffrn_measurement_method '\w scans'
_diffrn_orient_matrix_type 'CrysAlisPro convention (1999,Acta A55,543-557)'
_diffrn_orient_matrix_UB_11 0.2217672000
_diffrn_orient_matrix_UB_12 -0.0063533000
_diffrn_orient_matrix_UB_13 0.0423757000
_diffrn_orient_matrix_UB_21 -0.0165717000
_diffrn_orient_matrix_UB_22 0.1030247000
_diffrn_orient_matrix_UB_23 0.0442067000
_diffrn_orient_matrix_UB_31 -0.0552233000
_diffrn_orient_matrix_UB_32 -0.0562474000
_diffrn_orient_matrix_UB_33 0.0762784000
_diffrn_radiation_monochromator mirror
_diffrn_radiation_probe x-ray
_diffrn_radiation_type 'Cu K\a'
_diffrn_radiation_wavelength 1.54184
_diffrn_reflns_av_R_equivalents 0.0411
_diffrn_reflns_av_unetI/netI 0.0413
_diffrn_reflns_Laue_measured_fraction_full 0.998
_diffrn_reflns_Laue_measured_fraction_max 0.958
_diffrn_reflns_limit_h_max 8
_diffrn_reflns_limit_h_min -8
_diffrn_reflns_limit_k_max 16
_diffrn_reflns_limit_k_min -16
_diffrn_reflns_limit_l_max 20
_diffrn_reflns_limit_l_min -14
_diffrn_reflns_number 11588
_diffrn_reflns_point_group_measured_fraction_full 0.998
_diffrn_reflns_point_group_measured_fraction_max 0.958
_diffrn_reflns_theta_full 67.684
_diffrn_reflns_theta_max 77.174
_diffrn_reflns_theta_min 4.389
_diffrn_source 'micro-focus sealed X-ray tube'
_diffrn_source_type 'PhotonJet (Cu) X-ray Source'
_exptl_absorpt_coefficient_mu 0.815
_exptl_absorpt_correction_T_max 1.000
_exptl_absorpt_correction_T_min 0.768
_exptl_absorpt_correction_type gaussian
_exptl_absorpt_process_details
;
CrysAlisPro 1.171.40.84a (Rigaku Oxford Diffraction, 2020)
Numerical absorption correction based on gaussian integration over
a multifaceted crystal model
Empirical absorption correction using spherical harmonics,
implemented in SCALE3 ABSPACK scaling algorithm.
;
_exptl_crystal_colour 'clear red'
_exptl_crystal_density_diffrn 1.437
_exptl_crystal_description plate
_exptl_crystal_F_000 640
_exptl_crystal_recrystallization_method 'Re-crystallisation from solvent: methanol'
_exptl_crystal_size_max 0.187
_exptl_crystal_size_mid 0.033
_exptl_crystal_size_min 0.026
_refine_diff_density_max 0.140
_refine_diff_density_min -0.211
_refine_diff_density_rms 0.045
_refine_ls_extinction_method none
_refine_ls_goodness_of_fit_ref 1.054
_refine_ls_hydrogen_treatment refall
_refine_ls_matrix_type full
_refine_ls_number_parameters 264
_refine_ls_number_reflns 2875
_refine_ls_number_restraints 0
_refine_ls_restrained_S_all 1.054
_refine_ls_R_factor_all 0.0545
_refine_ls_R_factor_gt 0.0426
_refine_ls_shift/su_max 0.000
_refine_ls_shift/su_mean 0.000
_refine_ls_structure_factor_coef Fsqd
_refine_ls_weighting_details 'w=1/[\s^2^(Fo^2^)+(0.0563P)^2^+0.2493P] where P=(Fo^2^+2Fc^2^)/3'
_refine_ls_weighting_scheme calc
_refine_ls_wR_factor_gt 0.1117
_refine_ls_wR_factor_ref 0.1182
_reflns_Friedel_coverage 0.000
_reflns_number_gt 2298
_reflns_number_total 2875
_reflns_threshold_expression 'I > 2\s(I)'
_cod_data_source_file d5nj02584b2.cif
_cod_data_source_block enamullah_l118
_cod_depositor_comments 'Adding full bibliography for 7063972--7063976.cif.'
_cod_database_code 7063974
_shelx_shelxl_version_number 2017/1
_chemical_oxdiff_formula C18H14N2O3
_shelx_space_group_comment
;
The symmetry employed for this shelxl refinement is uniquely defined
by the following loop, which should always be used as a source of
symmetry information in preference to the above space-group names.
They are only intended as comments.
;
_olex2_refinement_description
;
;
_olex2_submission_special_instructions 'No special instructions were received'
_oxdiff_exptl_absorpt_empirical_details
;
Empirical correction (ABSPACK) includes:
- Absorption correction using spherical harmonics
- Frame scaling
;
_oxdiff_exptl_absorpt_empirical_full_max 2.152
_oxdiff_exptl_absorpt_empirical_full_min 0.593

loop_
_space_group_symop_operation_xyz
'x, y, z'
'-x+1/2, y+1/2, -z+1/2'
'-x, -y, -z'
'x-1/2, -y-1/2, z-1/2'

loop_
_atom_site_label
_atom_site_type_symbol
_atom_site_fract_x
_atom_site_fract_y
_atom_site_fract_z
_atom_site_U_iso_or_equiv
_atom_site_adp_type
_atom_site_occupancy
_atom_site_site_symmetry_order
_atom_site_calc_flag
_atom_site_refinement_flags_posn
_atom_site_refinement_flags_adp
_atom_site_refinement_flags_occupancy
_atom_site_disorder_assembly
_atom_site_disorder_group
O1 O 0.7069(2) 0.44327(9) 0.32175(7) 0.0506(3) Uani 1 1 d . . . . .
N1 N 0.71209(18) 0.39147(9) 0.47877(8) 0.0324(3) Uani 1 1 d . . . . .
O2 O 0.5954(2) 0.24117(9) 0.37239(6) 0.0517(3) Uani 1 1 d . . . . .
O3 O 0.5994(2) 0.08687(9) 0.41604(7) 0.0597(4) Uani 1 1 d . . . . .
N2 N 0.61653(19) 0.17855(9) 0.43007(7) 0.0366(3) Uani 1 1 d . . . . .
C17 C 0.6626(2) 0.21329(11) 0.51786(8) 0.0311(3) Uani 1 1 d . . . . .
C12 C 0.7063(2) 0.31609(11) 0.53962(8) 0.0295(3) Uani 1 1 d . . . . .
C2 C 0.7571(2) 0.56396(11) 0.43425(8) 0.0320(3) Uani 1 1 d . . . . .
C11 C 0.7929(2) 0.67102(11) 0.45906(9) 0.0326(3) Uani 1 1 d . . . . .
C1 C 0.7443(2) 0.49046(11) 0.49472(9) 0.0312(3) Uani 1 1 d . . . . .
C6 C 0.7885(2) 0.74529(11) 0.39492(10) 0.0357(3) Uani 1 1 d . . . . .
C16 C 0.6609(2) 0.13865(12) 0.57905(9) 0.0351(3) Uani 1 1 d . . . . .
C13 C 0.7479(2) 0.33792(12) 0.62644(9) 0.0353(3) Uani 1 1 d . . . . .
C15 C 0.7023(2) 0.16212(12) 0.66455(9) 0.0366(3) Uani 1 1 d . . . . .
C14 C 0.7465(2) 0.26348(12) 0.68668(9) 0.0374(3) Uani 1 1 d . . . . .
C10 C 0.8351(2) 0.70415(12) 0.54392(10) 0.0397(4) Uani 1 1 d . . . . .
C5 C 0.7569(2) 0.71367(13) 0.30749(10) 0.0405(4) Uani 1 1 d . . . . .
C4 C 0.7329(2) 0.61530(13) 0.28397(10) 0.0403(4) Uani 1 1 d . . . . .
C3 C 0.7313(2) 0.53505(12) 0.34535(9) 0.0369(3) Uani 1 1 d . . . . .
C7 C 0.8191(2) 0.84872(12) 0.41702(11) 0.0427(4) Uani 1 1 d . . . . .
C9 C 0.8653(3) 0.80624(13) 0.56390(11) 0.0446(4) Uani 1 1 d . . . . .
C8 C 0.8555(2) 0.87893(13) 0.50042(12) 0.0455(4) Uani 1 1 d . . . . .
C18 C 0.6977(3) 0.08135(16) 0.73083(11) 0.0518(5) Uani 1 1 d . . . . .
H1A H 0.755(2) 0.5109(13) 0.5526(11) 0.037(4) Uiso 1 1 d . . . . .
H4 H 0.719(3) 0.5938(13) 0.2254(12) 0.042(4) Uiso 1 1 d . . . . .
H13 H 0.783(3) 0.4086(14) 0.6457(11) 0.042(4) Uiso 1 1 d . . . . .
H5 H 0.760(3) 0.7662(14) 0.2671(12) 0.044(5) Uiso 1 1 d . . . . .
H16 H 0.632(3) 0.0684(15) 0.5604(11) 0.043(5) Uiso 1 1 d . . . . .
H14 H 0.780(3) 0.2814(14) 0.7454(12) 0.046(5) Uiso 1 1 d . . . . .
H7 H 0.815(3) 0.8965(15) 0.3741(13) 0.050(5) Uiso 1 1 d . . . . .
H9 H 0.890(3) 0.8261(15) 0.6230(13) 0.056(5) Uiso 1 1 d . . . . .
H1 H 0.699(3) 0.3723(16) 0.4244(14) 0.064(6) Uiso 1 1 d . . . . .
H10 H 0.848(3) 0.6549(16) 0.5893(12) 0.054(5) Uiso 1 1 d . . . . .
H18A H 0.808(4) 0.0858(18) 0.7792(16) 0.078(7) Uiso 1 1 d . . . . .
H8 H 0.872(3) 0.9491(16) 0.5166(12) 0.051(5) Uiso 1 1 d . . . . .
H18B H 0.573(4) 0.091(2) 0.7548(17) 0.090(8) Uiso 1 1 d . . . . .
H18C H 0.692(4) 0.014(2) 0.7057(16) 0.087(8) Uiso 1 1 d . . . . .

loop_
_atom_site_aniso_label
_atom_site_aniso_U_11
_atom_site_aniso_U_22
_atom_site_aniso_U_33
_atom_site_aniso_U_23
_atom_site_aniso_U_13
_atom_site_aniso_U_12
O1 0.0807(9) 0.0397(6) 0.0319(5) -0.0028(5) 0.0119(5) -0.0020(6)
N1 0.0385(7) 0.0319(6) 0.0272(6) -0.0003(5) 0.0071(5) 0.0009(5)
O2 0.0846(9) 0.0424(6) 0.0267(5) 0.0001(5) 0.0072(5) -0.0082(6)
O3 0.1079(11) 0.0335(6) 0.0397(6) -0.0085(5) 0.0198(6) -0.0069(6)
N2 0.0469(7) 0.0345(6) 0.0302(6) -0.0031(5) 0.0122(5) -0.0026(5)
C17 0.0335(7) 0.0335(7) 0.0272(6) -0.0020(5) 0.0082(5) 0.0011(6)
C12 0.0294(7) 0.0321(7) 0.0275(6) 0.0011(5) 0.0069(5) 0.0028(5)
C2 0.0312(7) 0.0345(7) 0.0308(7) 0.0020(6) 0.0077(5) 0.0028(6)
C11 0.0292(7) 0.0342(7) 0.0359(7) 0.0020(6) 0.0103(5) 0.0018(6)
C1 0.0332(7) 0.0323(7) 0.0285(7) -0.0023(5) 0.0068(5) 0.0016(6)
C6 0.0315(7) 0.0354(8) 0.0422(8) 0.0058(6) 0.0123(6) 0.0030(6)
C16 0.0389(8) 0.0332(8) 0.0346(7) 0.0012(6) 0.0107(6) 0.0019(6)
C13 0.0399(8) 0.0359(8) 0.0299(7) -0.0027(6) 0.0065(6) -0.0015(6)
C15 0.0383(8) 0.0405(8) 0.0320(7) 0.0051(6) 0.0094(6) 0.0023(6)
C14 0.0401(8) 0.0457(9) 0.0258(7) -0.0001(6) 0.0050(6) -0.0006(7)
C10 0.0429(9) 0.0383(8) 0.0386(8) -0.0013(7) 0.0102(6) -0.0013(7)
C5 0.0415(8) 0.0433(9) 0.0385(8) 0.0116(7) 0.0122(6) 0.0038(7)
C4 0.0451(9) 0.0475(9) 0.0296(7) 0.0044(6) 0.0103(6) 0.0026(7)
C3 0.0404(8) 0.0392(8) 0.0318(7) 0.0007(6) 0.0086(6) 0.0021(6)
C7 0.0402(8) 0.0356(8) 0.0550(9) 0.0070(7) 0.0163(7) 0.0003(7)
C9 0.0463(9) 0.0422(9) 0.0467(9) -0.0089(7) 0.0126(7) -0.0067(7)
C8 0.0415(9) 0.0342(8) 0.0636(11) -0.0036(7) 0.0171(8) -0.0046(7)
C18 0.0692(13) 0.0501(11) 0.0356(8) 0.0103(8) 0.0094(8) -0.0020(9)

loop_
_atom_type_symbol
_atom_type_description
_atom_type_scat_dispersion_real
_atom_type_scat_dispersion_imag
_atom_type_scat_source
C C 0.0181 0.0091 'International Tables Vol C Tables 4.2.6.8 and 6.1.1.4'
H H 0.0000 0.0000 'International Tables Vol C Tables 4.2.6.8 and 6.1.1.4'
N N 0.0311 0.0180 'International Tables Vol C Tables 4.2.6.8 and 6.1.1.4'
O O 0.0492 0.0322 'International Tables Vol C Tables 4.2.6.8 and 6.1.1.4'

loop_
_exptl_crystal_face_index_h
_exptl_crystal_face_index_k
_exptl_crystal_face_index_l
_exptl_crystal_face_perp_dist
0 -1 -1 0.0048
0 1 1 0.0216
1 -1 -2 0.0360
1 -2 -1 0.0271
0 1 -1 0.0184
0 -1 1 0.0096
-2 0 1 0.1235
-2 1 0 0.1181

loop_
_geom_angle_atom_site_label_1
_geom_angle_atom_site_label_2
_geom_angle_atom_site_label_3
_geom_angle
_geom_angle_site_symmetry_1
_geom_angle_site_symmetry_3
_geom_angle_publ_flag
C12 N1 H1 118.3(14) . . ?
C1 N1 C12 125.52(12) . . ?
C1 N1 H1 116.1(14) . . ?
O2 N2 C17 119.61(12) . . ?
O3 N2 O2 121.71(12) . . ?
O3 N2 C17 118.68(12) . . ?
C12 C17 N2 122.27(12) . . ?
C16 C17 N2 115.80(13) . . ?
C16 C17 C12 121.93(12) . . ?
N1 C12 C17 122.48(12) . . ?
N1 C12 C13 121.73(13) . . ?
C13 C12 C17 115.78(12) . . ?
C1 C2 C11 120.39(12) . . ?
C1 C2 C3 119.76(13) . . ?
C3 C2 C11 119.84(12) . . ?
C6 C11 C2 118.84(13) . . ?
C10 C11 C2 123.42(13) . . ?
C10 C11 C6 117.73(14) . . ?
N1 C1 C2 125.04(13) . . ?
N1 C1 H1A 116.0(10) . . ?
C2 C1 H1A 119.0(10) . . ?
C11 C6 C5 119.40(14) . . ?
C7 C6 C11 119.93(14) . . ?
C7 C6 C5 120.66(14) . . ?
C17 C16 H16 118.5(10) . . ?
C15 C16 C17 121.24(14) . . ?
C15 C16 H16 120.3(10) . . ?
C12 C13 H13 119.5(10) . . ?
C14 C13 C12 121.93(14) . . ?
C14 C13 H13 118.6(10) . . ?
C16 C15 C14 117.23(13) . . ?
C16 C15 C18 121.19(15) . . ?
C14 C15 C18 121.57(14) . . ?
C13 C14 C15 121.88(13) . . ?
C13 C14 H14 119.2(11) . . ?
C15 C14 H14 118.9(11) . . ?
C11 C10 H10 119.8(12) . . ?
C9 C10 C11 121.14(15) . . ?
C9 C10 H10 119.0(12) . . ?
C6 C5 H5 116.1(11) . . ?
C4 C5 C6 122.46(14) . . ?
C4 C5 H5 121.4(11) . . ?
C5 C4 C3 121.58(14) . . ?
C5 C4 H4 122.3(10) . . ?
C3 C4 H4 116.1(10) . . ?
O1 C3 C2 121.76(13) . . ?
O1 C3 C4 120.50(13) . . ?
C4 C3 C2 117.74(14) . . ?
C6 C7 H7 118.8(12) . . ?
C8 C7 C6 120.92(15) . . ?
C8 C7 H7 120.3(12) . . ?
C10 C9 C8 120.70(16) . . ?
C10 C9 H9 118.5(12) . . ?
C8 C9 H9 120.7(12) . . ?
C7 C8 C9 119.54(16) . . ?
C7 C8 H8 122.2(11) . . ?
C9 C8 H8 118.3(11) . . ?
C15 C18 H18A 113.6(14) . . ?
C15 C18 H18B 108.8(15) . . ?
C15 C18 H18C 110.5(15) . . ?
H18A C18 H18B 106(2) . . ?
H18A C18 H18C 110(2) . . ?
H18B C18 H18C 107(2) . . ?

loop_
_geom_bond_atom_site_label_1
_geom_bond_atom_site_label_2
_geom_bond_distance
_geom_bond_site_symmetry_2
_geom_bond_publ_flag
O1 C3 1.2622(19) . ?
N1 C12 1.3962(18) . ?
N1 C1 1.3322(18) . ?
N1 H1 0.90(2) . ?
O2 N2 1.2249(16) . ?
O3 N2 1.2238(17) . ?
N2 C17 1.4562(17) . ?
C17 C12 1.409(2) . ?
C17 C16 1.389(2) . ?
C12 C13 1.3972(19) . ?
C2 C11 1.466(2) . ?
C2 C1 1.383(2) . ?
C2 C3 1.455(2) . ?
C11 C6 1.414(2) . ?
C11 C10 1.405(2) . ?
C1 H1A 0.957(17) . ?
C6 C5 1.439(2) . ?
C6 C7 1.406(2) . ?
C16 C15 1.381(2) . ?
C16 H16 0.976(19) . ?
C13 C14 1.376(2) . ?
C13 H13 0.991(18) . ?
C15 C14 1.393(2) . ?
C15 C18 1.506(2) . ?
C14 H14 0.956(19) . ?
C10 C9 1.382(2) . ?
C10 H10 0.97(2) . ?
C5 C4 1.344(2) . ?
C5 H5 0.950(19) . ?
C4 C3 1.443(2) . ?
C4 H4 0.969(18) . ?
C7 C8 1.372(3) . ?
C7 H7 0.93(2) . ?
C9 C8 1.388(2) . ?
C9 H9 0.97(2) . ?
C8 H8 0.96(2) . ?
C18 H18A 0.97(3) . ?
C18 H18B 1.02(3) . ?
C18 H18C 0.97(3) . ?

loop_
_geom_torsion_atom_site_label_1
_geom_torsion_atom_site_label_2
_geom_torsion_atom_site_label_3
_geom_torsion_atom_site_label_4
_geom_torsion
_geom_torsion_site_symmetry_1
_geom_torsion_site_symmetry_2
_geom_torsion_site_symmetry_3
_geom_torsion_site_symmetry_4
_geom_torsion_publ_flag
N1 C12 C13 C14 -178.57(14) . . . . ?
O2 N2 C17 C12 -7.3(2) . . . . ?
O2 N2 C17 C16 172.73(14) . . . . ?
O3 N2 C17 C12 172.89(14) . . . . ?
O3 N2 C17 C16 -7.1(2) . . . . ?
N2 C17 C12 N1 -1.2(2) . . . . ?
N2 C17 C12 C13 -179.87(13) . . . . ?
N2 C17 C16 C15 179.97(13) . . . . ?
C17 C12 C13 C14 0.1(2) . . . . ?
C17 C16 C15 C14 -0.3(2) . . . . ?
C17 C16 C15 C18 179.14(15) . . . . ?
C12 N1 C1 C2 177.48(13) . . . . ?
C12 C17 C16 C15 0.0(2) . . . . ?
C12 C13 C14 C15 -0.4(2) . . . . ?
C2 C11 C6 C5 -2.5(2) . . . . ?
C2 C11 C6 C7 178.94(13) . . . . ?
C2 C11 C10 C9 -179.18(14) . . . . ?
C11 C2 C1 N1 179.95(13) . . . . ?
C11 C2 C3 O1 177.56(14) . . . . ?
C11 C2 C3 C4 -2.9(2) . . . . ?
C11 C6 C5 C4 -0.6(2) . . . . ?
C11 C6 C7 C8 0.7(2) . . . . ?
C11 C10 C9 C8 -0.2(2) . . . . ?
C1 N1 C12 C17 177.11(14) . . . . ?
C1 N1 C12 C13 -4.3(2) . . . . ?
C1 C2 C11 C6 -174.74(13) . . . . ?
C1 C2 C11 C10 6.3(2) . . . . ?
C1 C2 C3 O1 -3.5(2) . . . . ?
C1 C2 C3 C4 176.02(13) . . . . ?
C6 C11 C10 C9 1.9(2) . . . . ?
C6 C5 C4 C3 1.9(3) . . . . ?
C6 C7 C8 C9 1.0(2) . . . . ?
C16 C17 C12 N1 178.74(13) . . . . ?
C16 C17 C12 C13 0.1(2) . . . . ?
C16 C15 C14 C13 0.5(2) . . . . ?
C10 C11 C6 C5 176.54(13) . . . . ?
C10 C11 C6 C7 -2.1(2) . . . . ?
C10 C9 C8 C7 -1.2(2) . . . . ?
C5 C6 C7 C8 -177.93(15) . . . . ?
C5 C4 C3 O1 179.40(15) . . . . ?
C5 C4 C3 C2 -0.1(2) . . . . ?
C3 C2 C11 C6 4.2(2) . . . . ?
C3 C2 C11 C10 -174.74(14) . . . . ?
C3 C2 C1 N1 1.0(2) . . . . ?
C7 C6 C5 C4 178.00(15) . . . . ?
C18 C15 C14 C13 -178.96(16) . . . . ?

loop_
_exptl_oxdiff_crystal_face_indexfrac_h
_exptl_oxdiff_crystal_face_indexfrac_k
_exptl_oxdiff_crystal_face_indexfrac_l
_exptl_oxdiff_crystal_face_x
_exptl_oxdiff_crystal_face_y
_exptl_oxdiff_crystal_face_z
0.0014 -1.0005 -1.0006 -0.0357 -0.1473 -0.0201
-0.0014 1.0005 1.0006 0.0357 0.1473 0.0201
1.0021 -0.9978 -1.9990 0.1439 -0.2078 -0.1517
1.0028 -1.9976 -1.0004 0.1927 -0.2666 -0.0193
-0.0007 0.9998 -0.9986 -0.0488 0.0589 -0.1324
0.0007 -0.9998 0.9986 0.0488 -0.0589 0.1324
-2.0010 -0.0059 0.9971 -0.4015 0.0766 0.1869
-2.0017 0.9940 -0.0015 -0.4503 0.1355 0.0545
